data_4513011
loop_
_publ_author_name
'Mu\~noz-Becerra, Karina'
'Hermosilla-Ib\'a\~nez, Patricio'
'Le Fur, Eric'
'Cador, Olivier'
'Paredes-Garc\'ia, Ver\'onica'
'Spodine, Evgenia'
'Venegas-Yazigi, Diego'

_publ_section_title
;
 First Non-Centrosymmetric Deca-Vanadoborate with Borate Vacancies,
 Self-Assembled around a 1,3-Propanediammonium Cation
;
_journal_issue 6
_journal_name_full 'Crystal Growth &amp; Design'
_journal_page_first 2561
_journal_paper_doi 10.1021/acs.cgd.5b00102
_journal_volume 15
_journal_year 2015
_chemical_formula_moiety (NH3CH2CH2CH2NH3)6[V10B24O66H8]&#x00E2;&#x0088;&#x0099;13.23H2O
_chemical_formula_sum 'C18 H80 B24 N12 O79.23 V10'
_chemical_formula_weight 2501.46
_chemical_name_systematic
; 
 ? 
;
_space_group_IT_number 18
_symmetry_cell_setting orthorhombic
_symmetry_space_group_name_Hall 'P 2 2ab'
_symmetry_space_group_name_H-M 'P 21 21 2'
_atom_sites_solution_primary direct
_atom_sites_solution_secondary difmap
_audit_creation_method SHELXL-97
_cell_angle_alpha 90
_cell_angle_beta 90
_cell_angle_gamma 90
_cell_formula_units_Z 2
_cell_length_a 16.3012(2)
_cell_length_b 16.5873(2)
_cell_length_c 17.1743(2)
_cell_measurement_reflns_used 46617
_cell_measurement_temperature 293(2)
_cell_measurement_theta_max 27.48
_cell_measurement_theta_min 2.91
_cell_volume 4643.81(10)
_computing_cell_refinement 'DIRAX/LSQ (Duisenberg, 1992)'
_computing_data_collection 'COLLECT (Nonius, 1998)'
_computing_data_reduction 'EVALCCD (Duisenberg, 1998)'
_computing_molecular_graphics 'DIAMOND (Brandenburg, 2005)'
_computing_structure_refinement 'SHELXL-97 (Sheldrick, 1997)'
_computing_structure_solution 'SHELXS-97 (Sheldrick, 1990)'
_diffrn_ambient_temperature 293(2)
_diffrn_measured_fraction_theta_full 0.997
_diffrn_measured_fraction_theta_max 0.997
_diffrn_measurement_device_type '95mm CCD camera on \k-goniostat'
_diffrn_measurement_method 'CCD rotation images, thick slices'
_diffrn_radiation_monochromator graphite
_diffrn_radiation_source 'fine-focus sealed tube'
_diffrn_radiation_type MoK\a
_diffrn_radiation_wavelength 0.71069
_diffrn_reflns_av_R_equivalents 0.0438
_diffrn_reflns_av_sigmaI/netI 0.0462
_diffrn_reflns_limit_h_max 21
_diffrn_reflns_limit_h_min -20
_diffrn_reflns_limit_k_max 21
_diffrn_reflns_limit_k_min -21
_diffrn_reflns_limit_l_max 20
_diffrn_reflns_limit_l_min -22
_diffrn_reflns_number 46881
_diffrn_reflns_theta_full 27.54
_diffrn_reflns_theta_max 27.54
_diffrn_reflns_theta_min 2.949
_diffrn_standards_number 46881
_exptl_absorpt_coefficient_mu 1.086
_exptl_absorpt_correction_T_max 0.917
_exptl_absorpt_correction_T_min 0.822
_exptl_absorpt_correction_type multi-scan
_exptl_absorpt_process_details '(SADABS; Sheldrick, 2002)'
_exptl_crystal_colour green
_exptl_crystal_density_diffrn 1.789
_exptl_crystal_density_method 'not measured'
_exptl_crystal_description block
_exptl_crystal_F_000 2511.6
_exptl_crystal_size_max 0.25
_exptl_crystal_size_mid 0.15
_exptl_crystal_size_min 0.08
_refine_diff_density_max 0.999
_refine_diff_density_min -0.776
_refine_diff_density_rms 0.118
_refine_ls_abs_structure_details 'Flack H D (1983), Acta Cryst. A39, 876-881'
_refine_ls_abs_structure_Flack 0.00(2)
_refine_ls_extinction_method none
_refine_ls_goodness_of_fit_ref 1.051
_refine_ls_matrix_type full
_refine_ls_number_parameters 648
_refine_ls_number_reflns 10714
_refine_ls_number_restraints 2
_refine_ls_restrained_S_all 1.051
_refine_ls_R_factor_all 0.0689
_refine_ls_R_factor_gt 0.0505
_refine_ls_shift/su_max 0.001
_refine_ls_shift/su_mean 0.000
_refine_ls_structure_factor_coef Fsqd
_refine_ls_weighting_details 'calc w=1/[\s^2^(Fo^2^)+(0.1032P)^2^+0.5900P] where P=(Fo^2^+2Fc^2^)/3'
_refine_ls_weighting_scheme calc
_refine_ls_wR_factor_gt 0.1359
_refine_ls_wR_factor_ref 0.1482
_reflns_number_gt 8542
_reflns_number_total 10714
_reflns_threshold_expression >2sigma(I)
_cod_data_source_file cg5b00102_si_002.cif
_cod_data_source_block Compound(1)_Venegas-Yazigi
_cod_depositor_comments 'Adding full bibliography for 4513011.cif.'
_cod_database_code 4513011

loop_
_symmetry_equiv_pos_as_xyz
'x, y, z'
'-x, -y, z'
'x+1/2, -y+1/2, -z'
'-x+1/2, y+1/2, -z'

loop_
_atom_site_label
_atom_site_type_symbol
_atom_site_fract_x
_atom_site_fract_y
_atom_site_fract_z
_atom_site_U_iso_or_equiv
_atom_site_adp_type
_atom_site_occupancy
_atom_site_symmetry_multiplicity
_atom_site_calc_flag
_atom_site_refinement_flags
V1 V -0.76476(4) -0.08492(4) -0.29664(4) 0.02316(16) Uani 1 1 d .
V2 V -0.58898(4) -0.02794(4) -0.57535(4) 0.01906(16) Uani 1 1 d .
V3 V -0.72130(4) -0.07105(5) -0.13518(4) 0.02192(16) Uani 1 1 d .
V4 V -0.59006(4) -0.02880(5) -0.02099(4) 0.02172(16) Uani 1 1 d .
V5 V -0.72163(4) -0.07049(5) -0.46865(4) 0.02149(16) Uani 1 1 d .
O1 O -0.69251(19) 0.12123(19) -0.18463(17) 0.0272(7) Uani 1 1 d .
O2 O -0.70318(19) -0.28345(19) -0.19093(18) 0.0308(7) Uani 1 1 d .
O3 O -0.6415(2) -0.26492(19) -0.06599(17) 0.0275(7) Uani 1 1 d .
O4 O -0.7647(2) 0.11823(19) -0.30406(19) 0.0364(8) Uani 1 1 d .
O5 O -0.8394(2) 0.1137(2) -0.18585(18) 0.0341(8) Uani 1 1 d .
O6 O -0.8034(2) -0.1007(2) -0.09063(18) 0.0357(8) Uani 1 1 d .
O7 O -0.6255(2) 0.16148(19) -0.5154(2) 0.0358(8) Uani 1 1 d .
O8 O -0.67414(18) 0.02376(18) -0.51534(16) 0.0228(6) Uani 1 1 d .
O9 O -0.6199(2) -0.24198(19) -0.44015(18) 0.0352(8) Uani 1 1 d .
O10 O -0.57759(19) -0.20892(18) -0.18034(17) 0.0276(7) Uani 1 1 d .
O11 O -0.6315(2) -0.24173(18) -0.30482(18) 0.0331(7) Uani 1 1 d .
O12 O -0.7005(2) -0.1423(2) -0.22261(16) 0.0290(7) Uani 1 1 d .
O13 O -0.62792(19) -0.12075(18) -0.51848(17) 0.0227(6) Uani 1 1 d .
O14 O -0.3728(2) -0.1629(2) -0.0675(2) 0.0323(7) Uani 1 1 d .
O15 O -0.8046(2) -0.0986(2) -0.5123(2) 0.0382(8) Uani 1 1 d .
O16 O -0.7533(2) 0.1257(2) -0.57629(18) 0.0377(8) Uani 1 1 d .
H16 H -0.7878 0.1594 -0.5638 0.056 Uiso 1 1 calc R
O22 O -0.7445(3) -0.3634(2) -0.08698(18) 0.0449(10) Uani 1 1 d .
H22 H -0.7733 -0.3803 -0.1226 0.067 Uiso 1 1 calc R
O23 O -0.6150(2) -0.0344(2) -0.66506(17) 0.0352(8) Uani 1 1 d .
O24 O -0.7410(2) 0.12821(19) -0.43756(18) 0.0317(7) Uani 1 1 d .
O25 O -0.5094(2) -0.20687(19) -0.05725(18) 0.0285(7) Uani 1 1 d .
O26 O -0.75664(19) -0.00163(19) -0.22096(16) 0.0276(7) Uani 1 1 d .
O27 O -0.62860(19) -0.11981(19) -0.07951(17) 0.0254(7) Uani 1 1 d .
O28 O -0.67278(18) 0.02278(19) -0.08375(17) 0.0252(6) Uani 1 1 d .
O29 O -0.8568(2) -0.1204(2) -0.3001(2) 0.0413(8) Uani 1 1 d .
O30 O -0.5083(2) -0.20631(19) -0.5222(2) 0.0333(7) Uani 1 1 d .
O31 O -0.7006(2) -0.1414(2) -0.37854(16) 0.0278(7) Uani 1 1 d .
O32 O -0.47683(17) -0.07113(18) -0.56147(17) 0.0236(6) Uani 1 1 d .
O33 O -0.7517(2) -0.00165(19) -0.37898(16) 0.0277(7) Uani 1 1 d .
O34 O -0.6333(2) -0.2522(2) -0.57860(18) 0.0340(8) Uani 1 1 d .
H34 H -0.6147 -0.2981 -0.5772 0.051 Uiso 1 1 calc R
O35 O -0.76866(19) 0.1314(2) -0.06521(17) 0.0291(7) Uani 1 1 d .
O36 O -0.6164(2) -0.0352(2) 0.06904(18) 0.0382(8) Uani 1 1 d .
O37 O -0.9070(2) 0.1712(3) -0.0776(2) 0.0485(11) Uani 1 1 d .
H37 H -0.8973 0.1842 -0.0324 0.073 Uiso 1 1 calc R
O38 O -0.47731(18) -0.0694(2) -0.03391(18) 0.0299(7) Uani 1 1 d .
O39 O -1.0525(2) -0.1785(4) -0.2964(3) 0.0707(14) Uani 1 1 d .
B12 B -0.4534(3) -0.1458(3) -0.5322(3) 0.0257(11) Uani 1 1 d .
B1 B -0.6950(3) -0.3025(3) -0.1141(3) 0.0284(11) Uani 1 1 d .
B2 B -0.7611(3) 0.0878(3) -0.2244(3) 0.0285(11) Uani 1 1 d .
B3 B -0.8378(3) 0.1361(4) -0.1100(3) 0.0326(12) Uani 1 1 d .
B4 B -0.6514(4) -0.2181(3) -0.2248(3) 0.0260(11) Uani 1 1 d .
B5 B -0.5979(3) -0.2041(3) -0.5141(3) 0.0258(10) Uani 1 1 d .
B6 B -0.5890(3) -0.1992(3) -0.0962(3) 0.0265(10) Uani 1 1 d .
B7 B -0.7526(3) 0.0810(3) -0.3732(3) 0.0276(11) Uani 1 1 d .
B8 B -0.6513(4) -0.2078(3) -0.3742(3) 0.0262(11) Uani 1 1 d .
B9 B -0.6997(3) 0.1095(3) -0.5104(3) 0.0245(10) Uani 1 1 d .
B10 B -0.6882(3) 0.1082(3) -0.1004(3) 0.0266(11) Uani 1 1 d .
B11 B -0.4529(3) -0.1465(3) -0.0527(3) 0.0233(10) Uani 1 1 d .
N1 N -0.8263(4) -0.3526(4) -0.2786(3) 0.0706(13) Uani 1 1 d .
H1A H -0.8119 -0.3509 -0.3285 0.106 Uiso 1 1 calc R
H1B H -0.8212 -0.4028 -0.2609 0.106 Uiso 1 1 calc R
H1C H -0.7940 -0.3199 -0.2512 0.106 Uiso 1 1 calc R
N2 N -0.9460(4) -0.1792(4) -0.1592(3) 0.0706(13) Uani 1 1 d .
H2A H -0.9208 -0.1423 -0.1301 0.106 Uiso 1 1 calc R
H2B H -0.9995 -0.1789 -0.1486 0.106 Uiso 1 1 calc R
H2C H -0.9383 -0.1680 -0.2093 0.106 Uiso 1 1 calc R
C1 C -0.9170(7) -0.3249(8) -0.2700(6) 0.108(4) Uani 1 1 d .
H1D H -0.9217 -0.2710 -0.2912 0.130 Uiso 1 1 calc R
H1E H -0.9509 -0.3601 -0.3016 0.130 Uiso 1 1 calc R
C2 C -0.9516(7) -0.3242(6) -0.1885(6) 0.102(3) Uani 1 1 d .
H2D H -1.0104 -0.3158 -0.1905 0.122 Uiso 1 1 calc R
H2E H -0.9414 -0.3758 -0.1636 0.122 Uiso 1 1 calc R
C3 C -0.9125(5) -0.2584(4) -0.1419(4) 0.0598(17) Uani 1 1 d .
H3D H -0.9199 -0.2696 -0.0870 0.072 Uiso 1 1 calc R
H3E H -0.8540 -0.2579 -0.1524 0.072 Uiso 1 1 calc R
N3 N -0.3328(6) -0.3246(5) -0.0550(4) 0.104(2) Uani 1 1 d .
H3A H -0.3153 -0.3291 -0.0061 0.156 Uiso 1 1 calc R
H3B H -0.3706 -0.3620 -0.0644 0.156 Uiso 1 1 calc R
H3C H -0.3544 -0.2759 -0.0621 0.156 Uiso 1 1 calc R
N4 N -0.2520(6) -0.3315(5) -0.3290(4) 0.104(2) Uani 1 1 d .
H4A H -0.2081 -0.3298 -0.3596 0.156 Uiso 1 1 calc R
H4B H -0.2852 -0.2906 -0.3405 0.156 Uiso 1 1 calc R
H4C H -0.2784 -0.3779 -0.3363 0.156 Uiso 1 1 calc R
C4 C -0.2637(8) -0.3355(6) -0.1082(5) 0.101(4) Uani 1 1 d .
H4D H -0.2395 -0.3883 -0.1003 0.121 Uiso 1 1 calc R
H4E H -0.2220 -0.2952 -0.0978 0.121 Uiso 1 1 calc R
C5 C -0.2940(5) -0.3276(5) -0.1928(4) 0.0646(18) Uani 1 1 d .
H5A H -0.3295 -0.3728 -0.2050 0.078 Uiso 1 1 calc R
H5B H -0.3261 -0.2787 -0.1978 0.078 Uiso 1 1 calc R
C6 C -0.2267(6) -0.3254(5) -0.2483(5) 0.077(2) Uani 1 1 d .
H6A H -0.1967 -0.2754 -0.2414 0.092 Uiso 1 1 calc R
H6B H -0.1894 -0.3694 -0.2368 0.092 Uiso 1 1 calc R
N5 N -0.4506(3) -0.1430(3) -0.2623(2) 0.0319(9) Uani 1 1 d .
H5C H -0.4367 -0.1828 -0.2945 0.048 Uiso 1 1 calc R
H5D H -0.4923 -0.1588 -0.2326 0.048 Uiso 1 1 calc R
H5E H -0.4079 -0.1306 -0.2323 0.048 Uiso 1 1 calc R
C7 C -0.4751(3) -0.0715(3) -0.3081(3) 0.0350(10) Uani 1 1 d .
H7A H -0.5208 -0.0858 -0.3415 0.042 Uiso 1 1 calc R
H7B H -0.4298 -0.0554 -0.3412 0.042 Uiso 1 1 calc R
C8 C -0.5000 0.0000 -0.2571(4) 0.0379(17) Uani 1 2 d S
H8A H -0.5456 -0.0153 -0.2240 0.045 Uiso 0.50 1 calc PR
H8B H -0.4544 0.0153 -0.2240 0.045 Uiso 0.50 1 calc PR
N6 N -0.9609(4) -0.1337(4) -0.4397(3) 0.0627(15) Uani 1 1 d D
H6C H -0.9629 -0.1826 -0.4610 0.094 Uiso 1 1 calc R
H6D H -0.9812 -0.1357 -0.3917 0.094 Uiso 1 1 calc R
H6E H -0.9091 -0.1169 -0.4380 0.094 Uiso 1 1 calc R
C9 C -1.0000 0.0000 -0.4440(18) 0.221(8) Uani 1 2 d SD
H9A H -0.9526 -0.0049 -0.4102 0.265 Uiso 0.50 1 calc PR
H9B H -1.0474 0.0049 -0.4102 0.265 Uiso 0.50 1 calc PR
C10 C -1.0085(14) -0.0789(12) -0.4857(10) 0.221(8) Uani 1 1 d D
H10A H -1.0655 -0.0956 -0.4880 0.265 Uiso 1 1 calc R
H10B H -0.9871 -0.0753 -0.5383 0.265 Uiso 1 1 calc R
OW1 O -0.3984(4) -0.2552(3) -0.3762(3) 0.0715(15) Uani 1 1 d .
OW3 O -0.3151(5) -0.4998(5) -0.3236(4) 0.108(2) Uani 1 1 d .
OW4 O -0.7842(8) -0.4806(6) -0.1846(5) 0.058(5) Uani 0.397(16) 1 d P
OW5 O -1.0000 0.0000 -0.1846(11) 0.207(8) Uani 1 2 d S
O6A O -0.4928(12) -0.3701(11) -0.1405(10) 0.101(8) Uiso 0.42(2) 1 d P
O6B O -0.4590(18) -0.3685(17) -0.0668(18) 0.173(17) Uiso 0.41(3) 1 d P
O8A O -0.8758(18) -0.4197(15) -0.2034(13) 0.065(11) Uiso 0.24(4) 1 d P
O8B O -0.839(6) -0.397(4) -0.197(3) 0.15(3) Uiso 0.21(5) 1 d P
O9A O -0.5130(14) -0.3601(13) -0.3902(12) 0.127(10) Uiso 0.43(2) 1 d P
O9B O -0.5346(12) -0.3785(11) -0.3039(11) 0.219(13) Uiso 0.76(4) 1 d P
OW10 O 0.5000 0.5000 -0.0001(17) 0.150 Uiso 0.49(2) 2 d SP

loop_
_atom_site_aniso_label
_atom_site_aniso_U_11
_atom_site_aniso_U_22
_atom_site_aniso_U_33
_atom_site_aniso_U_23
_atom_site_aniso_U_13
_atom_site_aniso_U_12
V1 0.0234(3) 0.0308(4) 0.0153(3) -0.0003(3) 0.0001(3) -0.0036(3)
V2 0.0213(3) 0.0200(3) 0.0160(3) -0.0001(3) -0.0004(3) 0.0003(3)
V3 0.0207(3) 0.0291(4) 0.0159(3) -0.0004(3) 0.0004(3) -0.0026(3)
V4 0.0198(3) 0.0293(4) 0.0161(3) -0.0012(3) 0.0002(3) -0.0020(3)
V5 0.0232(3) 0.0263(4) 0.0150(3) 0.0004(3) -0.0012(3) -0.0019(3)
O1 0.0290(16) 0.0302(17) 0.0225(16) -0.0050(12) 0.0030(12) 0.0036(13)
O2 0.0376(17) 0.0368(17) 0.0180(14) 0.0049(13) -0.0049(13) -0.0109(13)
O3 0.0371(17) 0.0284(16) 0.0170(13) 0.0027(12) -0.0010(13) -0.0081(14)
O4 0.057(2) 0.0302(16) 0.0215(15) -0.0003(14) 0.0073(16) 0.0140(15)
O5 0.0282(16) 0.048(2) 0.0256(16) -0.0087(14) -0.0036(13) 0.0132(14)
O6 0.0283(17) 0.057(2) 0.0213(16) 0.0010(14) 0.0023(13) -0.0097(16)
O7 0.0277(17) 0.0211(17) 0.059(2) -0.0025(15) 0.0098(16) -0.0006(14)
O8 0.0248(15) 0.0229(15) 0.0206(14) 0.0011(12) 0.0050(12) 0.0062(12)
O9 0.061(2) 0.0245(17) 0.0200(15) -0.0014(13) 0.0127(15) 0.0052(16)
O10 0.0303(16) 0.0273(16) 0.0251(15) 0.0064(12) 0.0025(12) -0.0035(13)
O11 0.0516(19) 0.0298(16) 0.0179(14) 0.0055(13) 0.0034(15) 0.0068(14)
O12 0.0362(18) 0.0363(18) 0.0144(13) -0.0023(12) -0.0037(12) 0.0059(14)
O13 0.0272(15) 0.0203(15) 0.0206(14) 0.0048(12) 0.0050(12) 0.0012(12)
O14 0.0265(17) 0.0291(18) 0.0414(18) 0.0090(14) 0.0032(15) 0.0039(14)
O15 0.0293(17) 0.055(2) 0.0299(17) -0.0032(16) -0.0048(14) -0.0071(16)
O16 0.045(2) 0.044(2) 0.0245(16) 0.0025(14) -0.0035(15) 0.0170(17)
O22 0.060(2) 0.055(2) 0.0196(15) 0.0068(15) -0.0009(15) -0.030(2)
O23 0.0416(19) 0.046(2) 0.0187(14) 0.0014(14) -0.0047(14) -0.0045(17)
O24 0.0417(19) 0.0299(17) 0.0235(15) 0.0016(13) 0.0051(14) 0.0091(15)
O25 0.0298(17) 0.0240(17) 0.0318(16) 0.0031(13) -0.0065(14) 0.0003(13)
O26 0.0316(17) 0.0329(17) 0.0184(14) -0.0024(11) -0.0036(12) 0.0046(14)
O27 0.0244(15) 0.0268(16) 0.0249(15) 0.0002(12) -0.0076(13) -0.0024(13)
O28 0.0229(15) 0.0282(16) 0.0244(14) -0.0032(12) -0.0099(12) -0.0001(13)
O29 0.0314(17) 0.061(2) 0.0313(17) 0.0048(18) -0.0005(16) -0.0167(16)
O30 0.0332(18) 0.0213(16) 0.0452(19) -0.0013(14) -0.0014(15) 0.0024(14)
O31 0.0348(18) 0.0329(17) 0.0157(13) 0.0049(12) 0.0038(12) 0.0020(14)
O32 0.0229(14) 0.0190(15) 0.0290(15) 0.0033(13) 0.0017(12) -0.0023(13)
O33 0.0401(19) 0.0256(16) 0.0175(13) -0.0016(11) 0.0034(13) -0.0003(14)
O34 0.045(2) 0.0304(18) 0.0265(16) -0.0072(13) 0.0028(15) -0.0131(15)
O35 0.0238(16) 0.0439(19) 0.0197(14) -0.0098(13) -0.0038(12) 0.0085(14)
O36 0.0356(18) 0.061(2) 0.0182(14) 0.0009(15) 0.0063(14) -0.0001(18)
O37 0.0287(18) 0.085(3) 0.0319(18) -0.0231(19) -0.0054(15) 0.0227(19)
O38 0.0216(15) 0.0291(17) 0.0391(17) -0.0026(14) 0.0034(13) -0.0026(14)
O39 0.035(2) 0.119(4) 0.058(3) -0.026(3) 0.002(2) 0.005(2)
B12 0.032(3) 0.019(2) 0.027(2) -0.0049(19) 0.000(2) 0.006(2)
B1 0.032(3) 0.027(3) 0.026(2) 0.001(2) 0.001(2) -0.005(2)
B2 0.034(3) 0.031(3) 0.021(2) -0.0007(19) 0.0017(19) 0.009(2)
B3 0.024(2) 0.048(3) 0.026(2) -0.007(2) 0.003(2) 0.007(2)
B4 0.035(3) 0.026(3) 0.017(2) 0.0027(18) -0.0022(19) 0.001(2)
B5 0.036(3) 0.020(2) 0.022(2) 0.0014(18) -0.001(2) -0.005(2)
B6 0.033(3) 0.027(3) 0.019(2) 0.0053(19) -0.008(2) -0.005(2)
B7 0.026(2) 0.038(3) 0.019(2) 0.003(2) 0.0002(18) 0.008(2)
B8 0.042(3) 0.019(2) 0.018(2) 0.0022(18) 0.005(2) -0.006(2)
B9 0.024(2) 0.025(3) 0.024(2) -0.0010(19) 0.0016(19) 0.0054(19)
B10 0.016(2) 0.038(3) 0.026(2) -0.012(2) 0.0000(19) 0.001(2)
B11 0.025(2) 0.027(3) 0.017(2) 0.0073(19) -0.0006(19) -0.002(2)
N1 0.052(2) 0.104(4) 0.056(2) -0.025(2) 0.0070(19) -0.012(2)
N2 0.052(2) 0.104(4) 0.056(2) -0.025(2) 0.0070(19) -0.012(2)
C1 0.100(7) 0.138(9) 0.086(6) -0.052(6) -0.020(6) 0.002(7)
C2 0.130(8) 0.089(6) 0.086(6) -0.022(5) 0.030(6) -0.028(6)
C3 0.064(4) 0.069(4) 0.047(3) -0.009(3) -0.004(3) 0.023(4)
N3 0.170(6) 0.094(4) 0.047(2) 0.018(2) 0.032(3) 0.044(4)
N4 0.170(6) 0.094(4) 0.047(2) 0.018(2) 0.032(3) 0.044(4)
C4 0.160(10) 0.080(6) 0.062(5) -0.012(4) -0.015(6) 0.064(6)
C5 0.088(5) 0.064(4) 0.042(3) 0.002(3) 0.003(4) 0.010(4)
C6 0.089(6) 0.067(5) 0.075(5) -0.015(4) 0.006(5) -0.001(5)
N5 0.031(2) 0.039(2) 0.0260(19) 0.0028(17) -0.0009(16) -0.0027(18)
C7 0.039(2) 0.042(3) 0.024(2) 0.007(2) 0.002(2) -0.002(2)
C8 0.041(4) 0.044(4) 0.028(3) 0.000 0.000 -0.002(3)
N6 0.067(4) 0.060(3) 0.061(3) 0.006(3) -0.019(3) -0.019(3)
C9 0.244(17) 0.23(3) 0.186(17) 0.000 0.000 0.02(2)
C10 0.244(17) 0.23(3) 0.186(17) 0.000 0.000 0.02(2)
OW1 0.107(4) 0.061(3) 0.046(2) 0.002(2) 0.016(3) 0.022(3)
OW3 0.118(5) 0.109(5) 0.098(4) -0.009(4) 0.031(4) 0.000(4)
OW4 0.098(10) 0.045(7) 0.030(6) -0.010(4) 0.003(5) -0.018(6)
OW5 0.32(2) 0.084(8) 0.221(16) 0.000 0.000 0.006(11)

loop_
_atom_type_symbol
_atom_type_description
_atom_type_scat_dispersion_real
_atom_type_scat_dispersion_imag
_atom_type_scat_source
B B 0.0013 0.0007 'International Tables Vol C Tables 4.2.6.8 and 6.1.1.4'
O O 0.0106 0.0060 'International Tables Vol C Tables 4.2.6.8 and 6.1.1.4'
V V 0.3005 0.5294 'International Tables Vol C Tables 4.2.6.8 and 6.1.1.4'
C C 0.0033 0.0016 'International Tables Vol C Tables 4.2.6.8 and 6.1.1.4'
N N 0.0061 0.0033 'International Tables Vol C Tables 4.2.6.8 and 6.1.1.4'
H H 0.0000 0.0000 'International Tables Vol C Tables 4.2.6.8 and 6.1.1.4'

loop_
_geom_angle_atom_site_label_1
_geom_angle_atom_site_label_2
_geom_angle_atom_site_label_3
_geom_angle
_geom_angle_site_symmetry_1
_geom_angle_site_symmetry_3
O29 V1 O26 110.82(17) . .
O29 V1 O12 110.78(17) . .
O26 V1 O12 82.42(13) . .
O29 V1 O31 106.93(17) . .
O26 V1 O31 142.15(14) . .
O12 V1 O31 87.00(12) . .
O29 V1 O33 109.07(17) . .
O26 V1 O33 88.51(12) . .
O12 V1 O33 139.79(14) . .
O31 V1 O33 76.55(12) . .
O29 V1 V3 107.15(13) . .
O26 V1 V3 42.65(9) . .
O12 V1 V3 42.16(9) . .
O31 V1 V3 126.27(10) . .
O33 V1 V3 127.21(9) . .
O29 V1 V5 101.96(13) . .
O26 V1 V5 126.14(10) . .
O12 V1 V5 124.08(10) . .
O31 V1 V5 39.57(9) . .
O33 V1 V5 39.72(9) . .
V3 V1 V5 150.85(3) . .
O23 V2 O8 110.70(16) . .
O23 V2 O13 110.26(16) . .
O8 V2 O13 81.24(13) . .
O23 V2 O32 108.38(16) . 2_455
O8 V2 O32 87.51(13) . 2_455
O13 V2 O32 141.29(13) . 2_455
O23 V2 O32 109.64(16) . .
O8 V2 O32 139.58(13) . .
O13 V2 O32 87.37(13) . .
O32 V2 O32 77.58(14) 2_455 .
O23 V2 V5 113.05(13) . .
O8 V2 V5 40.52(9) . .
O13 V2 V5 41.11(9) . .
O32 V2 V5 121.80(9) 2_455 .
O32 V2 V5 121.41(9) . .
O23 V2 V2 105.80(13) . 2_455
O8 V2 V2 123.36(10) . 2_455
O13 V2 V2 123.78(10) . 2_455
O32 V2 V2 39.65(8) 2_455 2_455
O32 V2 V2 39.63(9) . 2_455
V5 V2 V2 141.140(18) . 2_455
O6 V3 O12 108.98(17) . .
O6 V3 O26 106.94(16) . .
O12 V3 O26 80.04(13) . .
O6 V3 O28 111.27(16) . .
O12 V3 O28 139.73(14) . .
O26 V3 O28 89.47(13) . .
O6 V3 O27 106.33(15) . .
O12 V3 O27 89.51(13) . .
O26 V3 O27 146.73(14) . .
O28 V3 O27 78.27(12) . .
O6 V3 V1 103.19(12) . .
O12 V3 V1 41.15(9) . .
O26 V3 V1 41.18(9) . .
O28 V3 V1 126.84(9) . .
O27 V3 V1 128.86(10) . .
O6 V3 V4 110.70(12) . .
O12 V3 V4 121.73(10) . .
O26 V3 V4 124.57(10) . .
O28 V3 V4 39.38(9) . .
O27 V3 V4 39.20(9) . .
V1 V3 V4 146.10(3) . .
O36 V4 O27 111.36(17) . .
O36 V4 O28 112.37(16) . .
O27 V4 O28 80.05(13) . .
O36 V4 O38 109.55(16) . .
O27 V4 O38 88.70(14) . .
O28 V4 O38 137.88(13) . .
O36 V4 O38 108.09(17) . 2_455
O27 V4 O38 140.45(13) . 2_455
O28 V4 O38 87.71(13) . 2_455
O38 V4 O38 75.58(16) . 2_455
O36 V4 V3 115.15(13) . .
O27 V4 V3 40.26(9) . .
O28 V4 V3 40.12(9) . .
O38 V4 V3 120.94(10) . .
O38 V4 V3 121.17(10) 2_455 .
O36 V4 V4 105.91(13) . 2_455
O27 V4 V4 123.69(10) . 2_455
O28 V4 V4 121.88(10) . 2_455
O38 V4 V4 38.62(10) . 2_455
O38 V4 V4 38.45(9) 2_455 2_455
V3 V4 V4 138.939(18) . 2_455
O15 V5 O8 112.23(16) . .
O15 V5 O13 109.31(16) . .
O8 V5 O13 81.27(12) . .
O15 V5 O31 109.76(17) . .
O8 V5 O31 137.95(14) . .
O13 V5 O31 87.31(13) . .
O15 V5 O33 108.69(17) . .
O8 V5 O33 87.42(12) . .
O13 V5 O33 141.87(14) . .
O31 V5 O33 77.09(13) . .
O15 V5 V2 113.46(13) . .
O8 V5 V2 40.78(8) . .
O13 V5 V2 40.88(9) . .
O31 V5 V2 120.49(10) . .
O33 V5 V2 122.15(10) . .
O15 V5 V1 103.57(13) . .
O8 V5 V1 124.20(9) . .
O13 V5 V1 125.17(9) . .
O31 V5 V1 39.90(9) . .
O33 V5 V1 39.95(9) . .
V2 V5 V1 142.97(3) . .
B2 O1 B10 117.1(4) . .
B1 O2 B4 119.4(4) . .
B1 O3 B6 119.9(4) . .
B7 O4 B2 131.2(4) . .
B3 O5 B2 119.1(4) . .
B12 O7 B9 132.7(4) 2_455 .
B9 O8 V5 130.0(3) . .
B9 O8 V2 131.2(3) . .
V5 O8 V2 98.70(13) . .
B8 O9 B5 129.4(4) . .
B4 O10 B6 115.5(4) . .
B8 O11 B4 131.3(4) . .
B4 O12 V1 134.4(3) . .
B4 O12 V3 128.9(3) . .
V1 O12 V3 96.69(15) . .
B5 O13 V2 131.8(3) . .
B5 O13 V5 130.2(3) . .
V2 O13 V5 98.02(13) . .
B11 O14 B10 127.1(4) . 2_455
B7 O24 B9 129.5(4) . .
B11 O25 B6 124.1(4) . .
B2 O26 V1 134.0(3) . .
B2 O26 V3 129.2(3) . .
V1 O26 V3 96.17(14) . .
B6 O27 V4 130.7(3) . .
B6 O27 V3 127.0(3) . .
V4 O27 V3 100.54(14) . .
B10 O28 V4 131.1(3) . .
B10 O28 V3 127.7(3) . .
V4 O28 V3 100.50(14) . .
B12 O30 B5 130.6(4) . .
B8 O31 V5 128.7(3) . .
B8 O31 V1 130.6(3) . .
V5 O31 V1 100.54(15) . .
B12 O32 V2 129.4(3) . 2_455
B12 O32 V2 128.3(3) . .
V2 O32 V2 100.72(13) 2_455 .
B7 O33 V5 129.4(3) . .
B7 O33 V1 129.8(3) . .
V5 O33 V1 100.33(14) . .
B3 O35 B10 120.8(3) . .
B11 O38 V4 127.8(3) . .
B11 O38 V4 129.1(3) . 2_455
V4 O38 V4 102.92(16) . 2_455
O7 B12 O30 117.5(4) 2_455 .
O7 B12 O32 120.9(4) 2_455 .
O30 B12 O32 121.6(4) . .
O3 B1 O2 123.2(4) . .
O3 B1 O22 120.7(4) . .
O2 B1 O22 116.1(4) . .
O1 B2 O4 110.3(4) . .
O1 B2 O26 109.4(4) . .
O4 B2 O26 112.6(4) . .
O1 B2 O5 110.2(4) . .
O4 B2 O5 106.3(4) . .
O26 B2 O5 108.0(4) . .
O5 B3 O35 122.7(4) . .
O5 B3 O37 119.1(4) . .
O35 B3 O37 118.0(4) . .
O10 B4 O11 110.0(4) . .
O10 B4 O12 110.3(4) . .
O11 B4 O12 111.7(3) . .
O10 B4 O2 110.1(3) . .
O11 B4 O2 107.3(4) . .
O12 B4 O2 107.4(4) . .
O9 B5 O30 108.4(4) . .
O9 B5 O13 111.5(4) . .
O30 B5 O13 110.5(4) . .
O9 B5 O34 108.8(4) . .
O30 B5 O34 107.7(4) . .
O13 B5 O34 109.8(4) . .
O25 B6 O10 109.2(4) . .
O25 B6 O3 106.7(4) . .
O10 B6 O3 109.7(4) . .
O25 B6 O27 111.8(4) . .
O10 B6 O27 109.9(4) . .
O3 B6 O27 109.4(4) . .
O4 B7 O24 117.9(5) . .
O4 B7 O33 121.4(4) . .
O24 B7 O33 120.7(4) . .
O11 B8 O9 117.8(4) . .
O11 B8 O31 121.5(4) . .
O9 B8 O31 120.7(4) . .
O24 B9 O16 110.5(4) . .
O24 B9 O8 112.6(4) . .
O16 B9 O8 107.5(4) . .
O24 B9 O7 107.6(4) . .
O16 B9 O7 109.6(4) . .
O8 B9 O7 108.9(4) . .
O14 B10 O1 108.9(4) 2_455 .
O14 B10 O28 114.1(4) 2_455 .
O1 B10 O28 110.1(4) . .
O14 B10 O35 106.3(4) 2_455 .
O1 B10 O35 108.6(4) . .
O28 B10 O35 108.7(4) . .
O14 B11 O25 119.4(4) . .
O14 B11 O38 120.5(4) . .
O25 B11 O38 120.1(4) . .
C2 C1 N1 116.5(9) . .
C3 C2 C1 110.0(8) . .
N2 C3 C2 113.0(7) . .
N3 C4 C5 109.4(8) . .
C6 C5 C4 112.2(8) . .
N4 C6 C5 114.2(8) . .
N5 C7 C8 113.0(4) . .
C7 C8 C7 110.2(5) 2_455 .
C10 C9 C10 123(3) . 2_355
N6 C10 C9 103.9(11) . .
O8A O8B OW4 92(6) . .

loop_
_geom_bond_atom_site_label_1
_geom_bond_atom_site_label_2
_geom_bond_distance
_geom_bond_site_symmetry_2
V1 O29 1.613(3) .
V1 O26 1.902(3) .
V1 O12 1.902(3) .
V1 O31 1.987(3) .
V1 O33 1.988(3) .
V1 V3 2.8712(9) .
V1 V5 3.0461(9) .
V2 O23 1.601(3) .
V2 O8 1.930(3) .
V2 O13 1.931(3) .
V2 O32 1.977(3) 2_455
V2 O32 1.978(3) .
V2 V5 2.9210(9) .
V2 V2 3.0456(14) 2_455
V3 O6 1.618(3) .
V3 O12 1.940(3) .
V3 O26 1.956(3) .
V3 O28 1.957(3) .
V3 O27 1.963(3) .
V3 V4 2.9857(10) .
V4 O36 1.608(3) .
V4 O27 1.919(3) .
V4 O28 1.927(3) .
V4 O38 1.970(3) .
V4 O38 1.977(3) 2_455
V4 V4 3.0877(14) 2_455
V5 O15 1.615(3) .
V5 O8 1.920(3) .
V5 O13 1.939(3) .
V5 O31 1.974(3) .
V5 O33 1.979(3) .
O1 B2 1.423(6) .
O1 B10 1.465(6) .
O2 B1 1.363(6) .
O2 B4 1.492(6) .
O3 B1 1.354(6) .
O3 B6 1.480(6) .
O4 B7 1.353(6) .
O4 B2 1.459(6) .
O5 B3 1.356(6) .
O5 B2 1.501(6) .
O7 B12 1.343(6) 2_455
O7 B9 1.488(6) .
O8 B9 1.484(6) .
O9 B8 1.366(6) .
O9 B5 1.462(6) .
O10 B4 1.434(6) .
O10 B6 1.466(6) .
O11 B8 1.357(6) .
O11 B4 1.465(6) .
O12 B4 1.491(6) .
O13 B5 1.469(6) .
O14 B11 1.359(6) .
O14 B10 1.460(6) 2_455
O16 B9 1.456(6) .
O22 B1 1.375(6) .
O24 B7 1.369(6) .
O24 B9 1.454(6) .
O25 B11 1.362(6) .
O25 B6 1.465(6) .
O26 B2 1.486(7) .
O27 B6 1.494(6) .
O28 B10 1.467(6) .
O30 B12 1.355(7) .
O30 B5 1.468(7) .
O31 B8 1.366(6) .
O32 B12 1.391(6) .
O32 V2 1.977(3) 2_455
O33 B7 1.374(7) .
O34 B5 1.481(6) .
O35 B3 1.367(6) .
O35 B10 1.495(6) .
O37 B3 1.385(6) .
O38 B11 1.377(6) .
O38 V4 1.977(3) 2_455
B12 O7 1.343(6) 2_455
B10 O14 1.460(6) 2_455
N1 C1 1.554(12) .
N2 C3 1.453(9) .
C1 C2 1.509(13) .
C2 C3 1.496(11) .
N3 C4 1.461(13) .
N4 C6 1.450(11) .
C4 C5 1.541(10) .
C5 C6 1.454(11) .
N5 C7 1.479(6) .
C7 C8 1.528(6) .
C8 C7 1.528(6) 2_455
N6 C10 1.433(15) .
C9 C10 1.498(16) .
C9 C10 1.498(16) 2_355
OW4 O8B 1.66(5) .
O6A O6B 1.38(3) .
O8A O8B 0.72(8) .
O9A O9B 1.55(2) .
